data_4114921
loop_
_publ_author_name
'Xiqu Wang'
'Lumei Liu'
'Allan J. Jacobson'

_publ_contact_author_address
;
Department of Chemistry    
University of Houston,
Houston, TX 77204-5003
;
_publ_contact_author_email ' ajjcob@uh.edu '
_publ_contact_author_fax ' 713 743 2787 '
_publ_contact_author_name
;
Prof. Allan J. Jacobson
;
_publ_contact_author_phone ' 713 743 2785 '
_publ_section_title
;
 Open-Framework and Microporous Vanadium Silicates
;
_journal_name_full 'Journal of the American Chemical Society'
_journal_page_first 7812
_journal_page_last 7820
_journal_paper_doi 10.1021/ja020354l
_journal_volume 124
_journal_year 2002
_chemical_formula_sum 'H2.8 Na2 O12.4 Si4 V'
_chemical_formula_weight 410.50
_chemical_name_systematic
;
 ?
;
_space_group_IT_number 15
_symmetry_cell_setting monoclinic
_symmetry_space_group_name_Hall '-C 2yc'
_symmetry_space_group_name_H-M 'C 1 2/c 1'
_atom_sites_solution_hydrogens IGNORED
_atom_sites_solution_primary direct
_atom_sites_solution_secondary difmap
_audit_creation_method SHELXL-97
_cell_angle_alpha 90.00
_cell_angle_beta 109.581(3)
_cell_angle_gamma 90.00
_cell_formula_units_Z 8
_cell_length_a 27.544(4)
_cell_length_b 8.6900(14)
_cell_length_c 10.0607(16)
_cell_measurement_temperature 293(2)
_cell_volume 2268.8(6)
_computing_cell_refinement SAINT
_computing_data_collection SMART
_computing_data_reduction SAINT
_computing_structure_refinement 'SHELXL-97 (Sheldrick, 1997)'
_computing_structure_solution SHELXTL
_diffrn_ambient_temperature 293(2)
_diffrn_measured_fraction_theta_full 0.918
_diffrn_measured_fraction_theta_max 0.918
_diffrn_measurement_device_type 'SIEMENS SMART/CCD'
_diffrn_measurement_method 'NARROW FRAME, 0.3w'
_diffrn_radiation_monochromator graphite
_diffrn_radiation_source 'fine-focus sealed tube'
_diffrn_radiation_type MoK\a
_diffrn_radiation_wavelength 0.71073
_diffrn_reflns_av_R_equivalents 0.1433
_diffrn_reflns_av_sigmaI/netI 0.2981
_diffrn_reflns_limit_h_max 35
_diffrn_reflns_limit_h_min -36
_diffrn_reflns_limit_k_max 11
_diffrn_reflns_limit_k_min -11
_diffrn_reflns_limit_l_max 9
_diffrn_reflns_limit_l_min -13
_diffrn_reflns_number 6825
_diffrn_reflns_theta_full 28.38
_diffrn_reflns_theta_max 28.38
_diffrn_reflns_theta_min 1.57
_exptl_absorpt_coefficient_mu 1.437
_exptl_absorpt_correction_T_max 1.0000
_exptl_absorpt_correction_T_min 0.8027
_exptl_absorpt_correction_type 'multi-scan (SADABS)'
_exptl_crystal_colour BLUE
_exptl_crystal_density_diffrn 2.404
_exptl_crystal_description PLATE
_exptl_crystal_F_000 1624
_exptl_crystal_size_max 0.08
_exptl_crystal_size_mid 0.06
_exptl_crystal_size_min 0.01
_refine_diff_density_max 0.680
_refine_diff_density_min -0.482
_refine_diff_density_rms 0.141
_refine_ls_extinction_coef 0.00058(13)
_refine_ls_extinction_expression Fc^*^=kFc[1+0.001xFc^2^\l^3^/sin(2\q)]^-1/4^
_refine_ls_extinction_method SHELXL
_refine_ls_goodness_of_fit_ref 0.821
_refine_ls_hydrogen_treatment NA
_refine_ls_matrix_type full
_refine_ls_number_parameters 204
_refine_ls_number_reflns 2618
_refine_ls_number_restraints 1
_refine_ls_restrained_S_all 0.821
_refine_ls_R_factor_all 0.1920
_refine_ls_R_factor_gt 0.0580
_refine_ls_shift/su_max 0.000
_refine_ls_shift/su_mean 0.000
_refine_ls_structure_factor_coef Fsqd
_refine_ls_weighting_details 'calc w=1/[\s^2^(Fo^2^)+(0.0423P)^2^+0.0000P] where P=(Fo^2^+2Fc^2^)/3'
_refine_ls_weighting_scheme calc
_refine_ls_wR_factor_gt 0.1030
_refine_ls_wR_factor_ref 0.1329
_reflns_number_gt 984
_reflns_number_total 2618
_reflns_threshold_expression >2sigma(I)
_cod_data_source_file ja020354l_12.cif
_cod_data_source_block VSH-14Na
_cod_original_cell_volume 2268.9(6)
_cod_original_formula_sum 'H2.80 Na2 O12.40 Si4 V'
_cod_database_code 4114921

loop_
_symmetry_equiv_pos_as_xyz
'x, y, z'
'-x, y, -z+1/2'
'x+1/2, y+1/2, z'
'-x+1/2, y+1/2, -z+1/2'
'-x, -y, -z'
'x, -y, z-1/2'
'-x+1/2, -y+1/2, -z'
'x+1/2, -y+1/2, z-1/2'

loop_
_atom_site_label
_atom_site_type_symbol
_atom_site_fract_x
_atom_site_fract_y
_atom_site_fract_z
_atom_site_U_iso_or_equiv
_atom_site_adp_type
_atom_site_occupancy
_atom_site_symmetry_multiplicity
_atom_site_calc_flag
_atom_site_refinement_flags
Na1 Na 0.52502(12) -0.2070(5) 0.4525(4) 0.0479(12) Uani 1 1 d .
Na2A Na 0.2391(3) 1.0794(9) -0.1516(11) 0.060(3) Uani 0.50 1 d P
Na2B Na 0.2707(4) 1.318(2) -0.1376(14) 0.137(5) Uani 0.50 1 d P
V1 V 0.5000 0.1307(2) 0.2500 0.0158(5) Uani 1 2 d S
V2 V 0.24727(12) 0.7061(3) -0.0302(3) 0.0178(8) Uani 0.50 1 d P
Si1 Si 0.36719(8) 0.6541(3) 0.1702(2) 0.0170(6) Uani 1 1 d .
Si2 Si 0.39055(8) 0.3026(3) 0.2038(2) 0.0160(5) Uani 1 1 d .
Si3 Si 0.40217(8) 0.1581(3) -0.0456(2) 0.0159(6) Uani 1 1 d .
Si4 Si 0.34860(8) 0.8348(3) -0.0872(2) 0.0178(6) Uani 1 1 d .
O1 O 0.2397(4) 0.5716(13) -0.1445(16) 0.034(3) Uani 0.50 1 d P
O2 O 0.34627(18) 0.2657(6) 0.2743(5) 0.0172(13) Uani 1 1 d .
O3 O 0.36816(19) 0.2346(6) 0.0435(6) 0.0223(14) Uani 1 1 d .
O4 O 0.29209(19) 0.8586(6) -0.0840(6) 0.0248(14) Uani 1 1 d .
O5 O 0.44522(18) 0.2339(6) 0.2941(5) 0.0176(13) Uani 1 1 d .
O6 O 0.3065(2) 0.6415(7) 0.1238(6) 0.0355(16) Uani 1 1 d .
O7 O 0.3785(2) -0.0094(6) -0.0941(6) 0.0297(16) Uani 1 1 d .
O8 O 0.38508(18) 0.7400(6) 0.0512(6) 0.0241(15) Uani 1 1 d .
O9 O 0.3948(2) 0.4883(6) 0.1924(6) 0.0327(16) Uani 1 1 d .
O10 O 0.3926(2) 0.7438(6) 0.3142(6) 0.0357(17) Uani 1 1 d .
O11 O 0.46100(19) 0.1558(7) 0.0456(5) 0.0341(17) Uani 1 1 d .
O12 O 0.5000 -0.0542(9) 0.2500 0.036(2) Uani 1 2 d S
OW1A O 0.5000 -0.404(2) 0.2500 0.050(3) Uiso 0.50 2 d SP
OW1B O 0.5038(11) -0.481(3) 0.449(3) 0.050(3) Uiso 0.25 1 d P
OW2 O 0.2591(11) 1.256(3) -0.039(3) 0.050(3) Uiso 0.258(11) 1 d P
OW3 O 0.2536(12) 1.068(4) -0.012(4) 0.050(3) Uiso 0.219(10) 1 d P
OW4 O 0.5073(11) -0.436(3) 0.364(3) 0.050(3) Uiso 0.228(9) 1 d P
OW5 O 0.2489(15) 0.571(4) -0.227(5) 0.050(3) Uiso 0.195(11) 1 d P

loop_
_atom_site_aniso_label
_atom_site_aniso_U_11
_atom_site_aniso_U_22
_atom_site_aniso_U_33
_atom_site_aniso_U_23
_atom_site_aniso_U_13
_atom_site_aniso_U_12
Na1 0.031(2) 0.092(3) 0.024(2) 0.009(2) 0.0138(18) 0.020(2)
Na2A 0.041(5) 0.061(6) 0.096(9) 0.041(6) 0.044(6) 0.037(4)
Na2B 0.043(7) 0.230(16) 0.119(11) 0.005(12) 0.003(7) 0.002(8)
V1 0.0131(11) 0.0192(12) 0.0171(12) 0.000 0.0079(9) 0.000
V2 0.0199(15) 0.017(2) 0.019(2) 0.0036(15) 0.0106(15) 0.0024(16)
Si1 0.0203(13) 0.0203(14) 0.0109(13) 0.0015(11) 0.0058(10) 0.0016(11)
Si2 0.0163(12) 0.0171(13) 0.0143(13) 0.0007(12) 0.0049(10) 0.0024(11)
Si3 0.0165(12) 0.0194(14) 0.0123(13) 0.0007(11) 0.0056(10) -0.0013(11)
Si4 0.0189(12) 0.0194(14) 0.0171(14) 0.0000(12) 0.0087(10) -0.0007(11)
O1 0.039(9) 0.023(7) 0.044(9) -0.023(7) 0.020(7) -0.017(6)
O2 0.019(3) 0.022(3) 0.013(3) 0.007(3) 0.010(2) 0.009(2)
O3 0.023(3) 0.031(4) 0.013(3) -0.005(3) 0.007(3) 0.005(3)
O4 0.019(3) 0.032(4) 0.030(4) 0.012(3) 0.017(3) 0.007(3)
O5 0.019(3) 0.025(3) 0.011(3) 0.005(3) 0.008(2) 0.012(2)
O6 0.020(3) 0.049(4) 0.034(4) 0.020(4) 0.004(3) 0.002(3)
O7 0.040(4) 0.018(4) 0.035(4) -0.006(3) 0.018(3) -0.009(3)
O8 0.016(3) 0.039(4) 0.019(4) 0.009(3) 0.009(3) 0.002(3)
O9 0.034(4) 0.015(3) 0.052(4) 0.003(3) 0.019(3) 0.001(3)
O10 0.053(4) 0.036(4) 0.018(4) -0.013(3) 0.011(3) -0.007(3)
O11 0.014(3) 0.075(5) 0.016(3) -0.001(4) 0.010(3) 0.000(3)
O12 0.035(6) 0.017(5) 0.065(7) 0.000 0.029(5) 0.000

loop_
_atom_type_symbol
_atom_type_description
_atom_type_scat_dispersion_real
_atom_type_scat_dispersion_imag
_atom_type_scat_source
O O 0.0106 0.0060 'International Tables Vol C Tables 4.2.6.8 and 6.1.1.4'
Na Na 0.0362 0.0249 'International Tables Vol C Tables 4.2.6.8 and 6.1.1.4'
Si Si 0.0817 0.0704 'International Tables Vol C Tables 4.2.6.8 and 6.1.1.4'
V V 0.3005 0.5294 'International Tables Vol C Tables 4.2.6.8 and 6.1.1.4'
H H 0.0000 0.0000 'International Tables Vol C Tables 4.2.6.8 and 6.1.1.4'

loop_
_geom_angle_atom_site_label_1
_geom_angle_atom_site_label_2
_geom_angle_atom_site_label_3
_geom_angle
_geom_angle_site_symmetry_1
_geom_angle_site_symmetry_3
OW4 Na1 O11 104.3(8) . 6_556
OW4 Na1 O12 101.8(9) . .
O11 Na1 O12 101.7(2) 6_556 .
OW4 Na1 O5 107.1(9) . 5_656
O11 Na1 O5 67.91(19) 6_556 5_656
O12 Na1 O5 150.9(3) . 5_656
OW4 Na1 OW1B 23.4(9) . .
O11 Na1 OW1B 88.9(6) 6_556 .
O12 Na1 OW1B 122.8(7) . .
O5 Na1 OW1B 85.1(6) 5_656 .
OW4 Na1 O8 85.0(8) . 2_645
O11 Na1 O8 158.2(2) 6_556 2_645
O12 Na1 O8 95.45(17) . 2_645
O5 Na1 O8 90.6(2) 5_656 2_645
OW1B Na1 O8 93.0(7) . 2_645
OW4 Na1 OW1A 25.9(9) . .
O11 Na1 OW1A 114.4(2) 6_556 .
O12 Na1 OW1A 76.4(4) . .
O5 Na1 OW1A 132.7(4) 5_656 .
OW1B Na1 OW1A 49.0(7) . .
O8 Na1 OW1A 82.60(16) 2_645 .
OW4 Na1 Si4 109.3(8) . 2_645
O11 Na1 Si4 131.1(2) 6_556 2_645
O12 Na1 Si4 104.93(14) . 2_645
O5 Na1 Si4 68.87(14) 5_656 2_645
OW1B Na1 Si4 109.0(7) . 2_645
O8 Na1 Si4 28.94(13) 2_645 2_645
OW1A Na1 Si4 111.34(13) . 2_645
OW4 Na1 V1 117.5(8) . 5_656
O11 Na1 V1 35.30(14) 6_556 5_656
O12 Na1 V1 125.27(19) . 5_656
O5 Na1 V1 34.45(12) 5_656 5_656
OW1B Na1 V1 94.9(6) . 5_656
O8 Na1 V1 122.92(17) 2_645 5_656
OW1A Na1 V1 139.3(2) . 5_656
Si4 Na1 V1 96.63(10) 2_645 5_656
OW4 Na1 Si3 91.7(8) . 6_556
O11 Na1 Si3 22.77(14) 6_556 6_556
O12 Na1 Si3 86.03(10) . 6_556
O5 Na1 Si3 89.57(15) 5_656 6_556
OW1B Na1 Si3 83.6(6) . 6_556
O8 Na1 Si3 176.6(2) 2_645 6_556
OW1A Na1 Si3 94.82(11) . 6_556
Si4 Na1 Si3 153.25(14) 2_645 6_556
V1 Na1 Si3 58.03(6) 5_656 6_556
OW4 Na1 V1 123.8(9) . .
O11 Na1 V1 92.66(19) 6_556 .
O12 Na1 V1 22.14(16) . .
O5 Na1 V1 128.7(2) 5_656 .
OW1B Na1 V1 143.7(7) . .
O8 Na1 V1 98.43(17) 2_645 .
OW1A Na1 V1 98.5(3) . .
Si4 Na1 V1 96.96(11) 2_645 .
V1 Na1 V1 107.08(11) 5_656 .
Si3 Na1 V1 84.09(9) 6_556 .
OW4 Na1 Na1 67.2(8) . 2_655
O11 Na1 Na1 112.4(2) 6_556 2_655
O12 Na1 Na1 34.67(18) . 2_655
O5 Na1 Na1 174.34(17) 5_656 2_655
OW1B Na1 Na1 89.2(6) . 2_655
O8 Na1 Na1 89.40(17) 2_645 2_655
OW1A Na1 Na1 41.7(3) . 2_655
Si4 Na1 Na1 112.91(13) 2_645 2_655
V1 Na1 Na1 147.01(13) 5_656 2_655
Si3 Na1 Na1 90.11(12) 6_556 2_655
V1 Na1 Na1 56.81(7) . 2_655
OW3 Na2A OW5 150(2) . 4_554
OW3 Na2A OW2 59.8(17) . .
OW5 Na2A OW2 118.3(19) 4_554 .
OW3 Na2A Na2B 91.6(15) . .
OW5 Na2A Na2B 84.3(17) 4_554 .
OW2 Na2A Na2B 34.4(8) . .
OW3 Na2A O1 149.2(14) . 4_554
OW5 Na2A O1 1.6(18) 4_554 4_554
OW2 Na2A O1 116.7(9) . 4_554
Na2B Na2A O1 82.8(5) . 4_554
OW3 Na2A O6 78.4(14) . 7_565
OW5 Na2A O6 111.0(17) 4_554 7_565
OW2 Na2A O6 130.8(9) . 7_565
Na2B Na2A O6 163.4(6) . 7_565
O1 Na2A O6 112.5(5) 4_554 7_565
OW3 Na2A O4 72.5(14) . .
OW5 Na2A O4 84.4(17) 4_554 .
OW2 Na2A O4 117.4(10) . .
Na2B Na2A O4 122.9(5) . .
O1 Na2A O4 85.2(4) 4_554 .
O6 Na2A O4 66.9(3) 7_565 .
OW3 Na2A OW2 43.5(16) . 7_575
OW5 Na2A OW2 143.6(19) 4_554 7_575
OW2 Na2A OW2 25.7(14) . 7_575
Na2B Na2A OW2 59.3(9) . 7_575
O1 Na2A OW2 142.0(8) 4_554 7_575
O6 Na2A OW2 105.2(7) 7_565 7_575
O4 Na2A OW2 114.3(8) . 7_575
OW3 Na2A O2 116.0(14) . 7_565
OW5 Na2A O2 93.1(17) 4_554 7_565
OW2 Na2A O2 84.4(9) . 7_565
Na2B Na2A O2 79.8(4) . 7_565
O1 Na2A O2 92.9(4) 4_554 7_565
O6 Na2A O2 92.6(3) 7_565 7_565
O4 Na2A O2 156.5(5) . 7_565
OW2 Na2A O2 81.0(7) 7_575 7_565
OW3 Na2A V2 51.0(14) . 7_565
OW5 Na2A V2 118.4(17) 4_554 7_565
OW2 Na2A V2 110.6(10) . 7_565
Na2B Na2A V2 139.0(5) . 7_565
O1 Na2A V2 119.6(4) 4_554 7_565
O6 Na2A V2 39.27(19) 7_565 7_565
O4 Na2A V2 39.06(17) . 7_565
OW2 Na2A V2 92.4(8) 7_575 7_565
O2 Na2A V2 127.8(3) 7_565 7_565
OW3 Na2A Na2B 127.2(15) . 4_544
OW5 Na2A Na2B 48.2(17) 4_554 4_544
OW2 Na2A Na2B 165.0(8) . 4_544
Na2B Na2A Na2B 132.5(4) . 4_544
O1 Na2A Na2B 49.7(4) 4_554 4_544
O6 Na2A Na2B 63.3(4) 7_565 4_544
O4 Na2A Na2B 59.9(3) . 4_544
OW2 Na2A Na2B 168.2(8) 7_575 4_544
O2 Na2A Na2B 101.4(4) 7_565 4_544
V2 Na2A Na2B 76.9(3) 7_565 4_544
OW3 Na2A Na2B 29.5(14) . 7_575
OW5 Na2A Na2B 164.3(18) 4_554 7_575
OW2 Na2A Na2B 46.1(9) . 7_575
Na2B Na2A Na2B 80.2(6) . 7_575
O1 Na2A Na2B 162.7(5) 4_554 7_575
O6 Na2A Na2B 84.7(4) 7_565 7_575
O4 Na2A Na2B 101.6(4) . 7_575
OW2 Na2A Na2B 21.2(7) 7_575 7_575
O2 Na2A Na2B 87.1(3) 7_565 7_575
V2 Na2A Na2B 72.9(4) 7_565 7_575
Na2B Na2A Na2B 147.0(4) 4_544 7_575
OW2 Na2B OW3 53.6(17) . 7_575
OW2 Na2B Na2A 57.3(15) . .
OW3 Na2B Na2A 105.8(10) 7_575 .
OW2 Na2B OW2 10(2) . 7_575
OW3 Na2B OW2 44.6(12) 7_575 7_575
Na2A Na2B OW2 63.5(9) . 7_575
OW2 Na2B O1 103.6(16) . 1_565
OW3 Na2B O1 51.5(10) 7_575 1_565
Na2A Na2B O1 137.4(6) . 1_565
OW2 Na2B O1 93.7(9) 7_575 1_565
OW2 Na2B OW5 126.3(19) . 1_565
OW3 Na2B OW5 74.5(15) 7_575 1_565
Na2A Na2B OW5 142.3(11) . 1_565
OW2 Na2B OW5 116.3(13) 7_575 1_565
O1 Na2B OW5 23.0(9) 1_565 1_565
OW2 Na2B OW5 90.1(19) . 4_554
OW3 Na2B OW5 137.4(15) 7_575 4_554
Na2A Na2B OW5 33.1(10) . 4_554
OW2 Na2B OW5 96.6(14) 7_575 4_554
O1 Na2B OW5 140.9(11) 1_565 4_554
OW5 Na2B OW5 127.4(6) 1_565 4_554
OW2 Na2B OW3 30.4(16) . .
OW3 Na2B OW3 83.8(13) 7_575 .
Na2A Na2B OW3 30.3(7) . .
OW2 Na2B OW3 39.3(10) 7_575 .
O1 Na2B OW3 131.6(10) 1_565 .
OW5 Na2B OW3 151.8(13) 1_565 .
OW5 Na2B OW3 61.0(13) 4_554 .
OW2 Na2B O4 127.9(16) . 4_554
OW3 Na2B O4 115.1(10) 7_575 4_554
Na2A Na2B O4 87.6(5) . 4_554
OW2 Na2B O4 123.7(8) 7_575 4_554
O1 Na2B O4 75.7(5) 1_565 4_554
OW5 Na2B O4 60.5(10) 1_565 4_554
OW5 Na2B O4 67.2(10) 4_554 4_554
OW3 Na2B O4 116.0(9) . 4_554
OW2 Na2B O3 79.4(15) . 1_565
OW3 Na2B O3 97.0(10) 7_575 1_565
Na2A Na2B O3 94.1(6) . 1_565
OW2 Na2B O3 86.5(8) 7_575 1_565
O1 Na2B O3 121.4(6) 1_565 1_565
OW5 Na2B O3 123.5(11) 1_565 1_565
OW5 Na2B O3 96.9(10) 4_554 1_565
OW3 Na2B O3 76.2(8) . 1_565
O4 Na2B O3 146.1(5) 4_554 1_565
OW2 Na2B O6 161.6(17) . 6_575
OW3 Na2B O6 144.6(12) 7_575 6_575
Na2A Na2B O6 107.1(6) . 6_575
OW2 Na2B O6 170.5(10) 7_575 6_575
O1 Na2B O6 94.6(6) 1_565 6_575
OW5 Na2B O6 71.7(11) 1_565 6_575
OW5 Na2B O6 74.1(11) 4_554 6_575
OW3 Na2B O6 131.5(9) . 6_575
O4 Na2B O6 54.6(3) 4_554 6_575
O3 Na2B O6 93.0(3) 1_565 6_575
OW2 Na2B O1 106.7(17) . 4_554
OW3 Na2B O1 152.5(10) 7_575 4_554
Na2A Na2B O1 49.8(4) . 4_554
OW2 Na2B O1 113.3(9) 7_575 4_554
O1 Na2B O1 134.3(6) 1_565 4_554
OW5 Na2B O1 115.6(11) 1_565 4_554
OW5 Na2B O1 16.7(10) 4_554 4_554
OW3 Na2B O1 77.0(9) . 4_554
O4 Na2B O1 58.7(4) 4_554 4_554
O3 Na2B O1 97.4(5) 1_565 4_554
O6 Na2B O1 57.4(4) 6_575 4_554
O12 V1 O5 117.70(16) . 2_655
O12 V1 O5 117.70(16) . .
O5 V1 O5 124.6(3) 2_655 .
O12 V1 O11 96.31(19) . 2_655
O5 V1 O11 89.6(2) 2_655 2_655
O5 V1 O11 84.5(2) . 2_655
O12 V1 O11 96.30(19) . .
O5 V1 O11 84.5(2) 2_655 .
O5 V1 O11 89.6(2) . .
O11 V1 O11 167.4(4) 2_655 .
O12 V1 Na1 101.40(8) . 5_656
O5 V1 Na1 121.54(17) 2_655 5_656
O5 V1 Na1 45.01(16) . 5_656
O11 V1 Na1 41.98(15) 2_655 5_656
O11 V1 Na1 134.42(16) . 5_656
O12 V1 Na1 101.40(8) . 6
O5 V1 Na1 45.01(16) 2_655 6
O5 V1 Na1 121.54(17) . 6
O11 V1 Na1 134.42(16) 2_655 6
O11 V1 Na1 41.98(15) . 6
Na1 V1 Na1 157.19(16) 5_656 6
O12 V1 Na1 33.19(7) . 2_655
O5 V1 Na1 105.79(16) 2_655 2_655
O5 V1 Na1 120.39(16) . 2_655
O11 V1 Na1 128.8(2) 2_655 2_655
O11 V1 Na1 63.8(2) . 2_655
Na1 V1 Na1 128.66(9) 5_656 2_655
Na1 V1 Na1 72.92(11) 6 2_655
O12 V1 Na1 33.19(7) . .
O5 V1 Na1 120.39(16) 2_655 .
O5 V1 Na1 105.79(16) . .
O11 V1 Na1 63.8(2) 2_655 .
O11 V1 Na1 128.8(2) . .
Na1 V1 Na1 72.92(11) 5_656 .
Na1 V1 Na1 128.66(9) 6 .
Na1 V1 Na1 66.38(13) 2_655 .
V2 V2 O1 173.3(7) 7_565 .
V2 V2 O4 81.5(4) 7_565 7_565
O1 V2 O4 104.7(5) . 7_565
V2 V2 O6 79.0(4) 7_565 .
O1 V2 O6 103.7(5) . .
O4 V2 O6 85.9(3) 7_565 .
V2 V2 O6 72.6(4) 7_565 7_565
O1 V2 O6 104.5(5) . 7_565
O4 V2 O6 89.9(2) 7_565 7_565
O6 V2 O6 151.64(17) . 7_565
V2 V2 O4 70.4(4) 7_565 .
O1 V2 O4 103.4(5) . .
O4 V2 O4 151.90(15) 7_565 .
O6 V2 O4 88.7(3) . .
O6 V2 O4 81.9(2) 7_565 .
V2 V2 OW5 154.8(11) 7_565 .
O1 V2 OW5 18.5(10) . .
O4 V2 OW5 122.9(10) 7_565 .
O6 V2 OW5 106.7(10) . .
O6 V2 OW5 99.2(10) 7_565 .
O4 V2 OW5 85.1(10) . .
V2 V2 OW3 133.1(9) 7_565 7_565
O1 V2 OW3 53.3(10) . 7_565
O4 V2 OW3 64.2(8) 7_565 7_565
O6 V2 OW3 68.0(8) . 7_565
O6 V2 OW3 134.0(8) 7_565 7_565
O4 V2 OW3 137.7(7) . 7_565
OW5 V2 OW3 69.8(13) . 7_565
V2 V2 Na2A 108.0(5) 7_565 7_565
O1 V2 Na2A 78.2(5) . 7_565
O4 V2 Na2A 51.4(2) 7_565 7_565
O6 V2 Na2A 51.2(3) . 7_565
O6 V2 Na2A 139.4(2) 7_565 7_565
O4 V2 Na2A 137.8(2) . 7_565
OW5 V2 Na2A 93.8(10) . 7_565
OW3 V2 Na2A 25.2(8) 7_565 7_565
V2 V2 Na2B 110.0(5) 7_565 4_544
O1 V2 Na2B 63.6(6) . 4_544
O4 V2 Na2B 139.5(3) 7_565 4_544
O6 V2 Na2B 133.7(3) . 4_544
O6 V2 Na2B 59.6(3) 7_565 4_544
O4 V2 Na2B 55.8(3) . 4_544
OW5 V2 Na2B 48.2(10) . 4_544
OW3 V2 Na2B 116.9(9) 7_565 4_544
Na2A V2 Na2B 141.7(4) 7_565 4_544
V2 V2 Na2A 56.7(4) 7_565 .
O1 V2 Na2A 117.0(5) . .
O4 V2 Na2A 120.5(2) 7_565 .
O6 V2 Na2A 119.9(3) . .
O6 V2 Na2A 41.4(2) 7_565 .
O4 V2 Na2A 41.90(19) . .
OW5 V2 Na2A 101.1(10) . .
OW3 V2 Na2A 170.0(8) 7_565 .
Na2A V2 Na2A 164.72(10) 7_565 .
Na2B V2 Na2A 53.5(3) 4_544 .
V2 V2 Na2A 141.8(4) 7_565 4_544
O1 V2 Na2A 31.6(5) . 4_544
O4 V2 Na2A 135.2(2) 7_565 4_544
O6 V2 Na2A 108.8(3) . 4_544
O6 V2 Na2A 93.9(3) 7_565 4_544
O4 V2 Na2A 72.4(2) . 4_544
OW5 V2 Na2A 13.0(10) . 4_544
OW3 V2 Na2A 82.0(8) 7_565 4_544
Na2A V2 Na2A 105.25(12) 7_565 4_544
Na2B V2 Na2A 37.8(3) 4_544 4_544
Na2A V2 Na2A 89.22(14) . 4_544
O6 Si1 O10 113.8(3) . .
O6 Si1 O9 112.5(3) . .
O10 Si1 O9 105.6(3) . .
O6 Si1 O8 111.5(3) . .
O10 Si1 O8 107.3(3) . .
O9 Si1 O8 105.6(3) . .
O6 Si1 Na2A 33.4(2) . 7_565
O10 Si1 Na2A 115.9(3) . 7_565
O9 Si1 Na2A 80.6(2) . 7_565
O8 Si1 Na2A 132.9(3) . 7_565
O5 Si2 O9 109.6(3) . .
O5 Si2 O3 113.6(3) . .
O9 Si2 O3 107.6(3) . .
O5 Si2 O2 112.3(3) . .
O9 Si2 O2 107.9(3) . .
O3 Si2 O2 105.6(3) . .
O11 Si3 O10 110.8(3) . 6_565
O11 Si3 O7 113.6(3) . .
O10 Si3 O7 106.7(3) 6_565 .
O11 Si3 O3 110.6(3) . .
O10 Si3 O3 108.2(3) 6_565 .
O7 Si3 O3 106.6(3) . .
O11 Si3 Na1 34.50(19) . 6
O10 Si3 Na1 78.3(2) 6_565 6
O7 Si3 Na1 114.4(2) . 6
O3 Si3 Na1 134.5(2) . 6
O4 Si4 O7 114.6(3) . 1_565
O4 Si4 O2 109.3(3) . 6_565
O7 Si4 O2 106.9(3) 1_565 6_565
O4 Si4 O8 112.1(3) . .
O7 Si4 O8 106.5(3) 1_565 .
O2 Si4 O8 107.1(3) 6_565 .
O4 Si4 Na1 156.2(2) . 2_665
O7 Si4 Na1 67.9(2) 1_565 2_665
O2 Si4 Na1 91.5(2) 6_565 2_665
O8 Si4 Na1 48.33(18) . 2_665
O4 Si4 Na2B 49.9(3) . 4_544
O7 Si4 Na2B 111.2(4) 1_565 4_544
O2 Si4 Na2B 62.9(3) 6_565 4_544
O8 Si4 Na2B 142.3(3) . 4_544
Na1 Si4 Na2B 153.5(2) 2_665 4_544
OW5 O1 V2 129(3) . .
OW5 O1 Na2A 2(3) . 4_544
V2 O1 Na2A 127.2(7) . 4_544
OW5 O1 Na2B 80(3) . 1_545
V2 O1 Na2B 134.6(9) . 1_545
Na2A O1 Na2B 81.8(6) 4_544 1_545
OW5 O1 Na2B 50(3) . 4_544
V2 O1 Na2B 87.9(6) . 4_544
Na2A O1 Na2B 47.4(4) 4_544 4_544
Na2B O1 Na2B 129.2(6) 1_545 4_544
Si4 O2 Si2 131.0(3) 6_566 .
Si4 O2 Na2A 116.7(3) 6_566 7_565
Si2 O2 Na2A 112.0(3) . 7_565
Si2 O3 Si3 126.3(3) . .
Si2 O3 Na2B 121.0(4) . 1_545
Si3 O3 Na2B 110.5(4) . 1_545
Si4 O4 V2 137.3(3) . 7_565
Si4 O4 V2 128.2(3) . .
V2 O4 V2 28.10(15) 7_565 .
Si4 O4 Na2A 128.1(3) . .
V2 O4 Na2A 89.5(3) 7_565 .
V2 O4 Na2A 103.7(3) . .
Si4 O4 Na2B 104.3(3) . 4_544
V2 O4 Na2B 106.4(3) 7_565 4_544
V2 O4 Na2B 87.5(3) . 4_544
Na2A O4 Na2B 72.5(4) . 4_544
Si2 O5 V1 134.9(3) . .
Si2 O5 Na1 124.1(3) . 5_656
V1 O5 Na1 100.5(2) . 5_656
Si1 O6 V2 138.2(4) . .
Si1 O6 V2 130.1(4) . 7_565
V2 O6 V2 28.36(17) . 7_565
Si1 O6 Na2A 124.9(4) . 7_565
V2 O6 Na2A 89.6(3) . 7_565
V2 O6 Na2A 105.0(3) 7_565 7_565
Si1 O6 Na2B 111.4(3) . 6_576
V2 O6 Na2B 101.5(3) . 6_576
V2 O6 Na2B 84.5(3) 7_565 6_576
Na2A O6 Na2B 70.2(4) 7_565 6_576
Si4 O7 Si3 156.8(4) 1_545 .
Si1 O8 Si4 127.4(3) . .
Si1 O8 Na1 129.5(3) . 2_665
Si4 O8 Na1 102.7(3) . 2_665
Si1 O9 Si2 149.0(4) . .
Si1 O10 Si3 164.3(4) . 6_566
Si3 O11 V1 134.4(3) . .
Si3 O11 Na1 122.7(3) . 6
V1 O11 Na1 102.7(2) . 6
V1 O12 Na1 124.67(18) . 2_655
V1 O12 Na1 124.67(18) . .
Na1 O12 Na1 110.7(4) 2_655 .
OW4 OW1A OW4 151(4) . 2_655
OW4 OW1A Na1 56.7(18) . .
OW4 OW1A Na1 151(2) 2_655 .
OW4 OW1A Na1 151(2) . 2_655
OW4 OW1A Na1 56.7(18) 2_655 2_655
Na1 OW1A Na1 96.6(6) . 2_655
OW4 OW1B OW1B 172(5) . 5_646
OW4 OW1B Na1 62(3) . .
OW1B OW1B Na1 113(3) 5_646 .
OW2 OW2 Na2B 158(4) 7_575 .
OW2 OW2 OW3 72(3) 7_575 .
Na2B OW2 OW3 127(3) . .
OW2 OW2 OW3 71(3) 7_575 7_575
Na2B OW2 OW3 89(2) . 7_575
OW3 OW2 OW3 143.0(18) . 7_575
OW2 OW2 Na2A 104(3) 7_575 .
Na2B OW2 Na2A 88.3(18) . .
OW3 OW2 Na2A 43.5(14) . .
OW3 OW2 Na2A 151(2) 7_575 .
OW2 OW2 Na2B 12(2) 7_575 7_575
Na2B OW2 Na2B 170(2) . 7_575
OW3 OW2 Na2B 61.6(15) . 7_575
OW3 OW2 Na2B 81.6(15) 7_575 7_575
Na2A OW2 Na2B 97.5(12) . 7_575
OW2 OW2 Na2A 50(3) 7_575 7_575
Na2B OW2 Na2A 116(2) . 7_575
OW3 OW2 Na2A 115.9(19) . 7_575
OW3 OW2 Na2A 32.9(13) 7_575 7_575
Na2A OW2 Na2A 154.3(14) . 7_575
Na2B OW2 Na2A 57.2(7) 7_575 7_575
Na2A OW3 OW2 77(2) . .
Na2A OW3 OW2 104(2) . 7_575
OW2 OW3 OW2 37.0(18) . 7_575
Na2A OW3 Na2B 132(2) . 7_575
OW2 OW3 Na2B 73.8(17) . 7_575
OW2 OW3 Na2B 37.1(11) 7_575 7_575
Na2A OW3 V2 103.8(18) . 7_565
OW2 OW3 V2 175(2) . 7_565
OW2 OW3 V2 146(2) 7_575 7_565
Na2B OW3 V2 108.5(15) 7_575 7_565
Na2A OW3 Na2B 58.1(13) . .
OW2 OW3 Na2B 22.5(11) . .
OW2 OW3 Na2B 59.1(14) 7_575 .
Na2B OW3 Na2B 96.2(13) 7_575 .
V2 OW3 Na2B 155.3(15) 7_565 .
OW1B OW4 OW1A 162(4) . .
OW1B OW4 Na1 95(3) . .
OW1A OW4 Na1 97(2) . .
O1 OW5 Na2A 176(4) . 4_544
O1 OW5 V2 32.7(19) . .
Na2A OW5 V2 145(2) 4_544 .
O1 OW5 Na2B 77(3) . 1_545
Na2A OW5 Na2B 106(2) 4_544 1_545
V2 OW5 Na2B 102.8(17) . 1_545
O1 OW5 Na2B 114(3) . 4_544
Na2A OW5 Na2B 62.6(16) 4_544 4_544
V2 OW5 Na2B 88.2(14) . 4_544
Na2B OW5 Na2B 169(2) 1_545 4_544

loop_
_geom_bond_atom_site_label_1
_geom_bond_atom_site_label_2
_geom_bond_distance
_geom_bond_site_symmetry_2
Na1 OW4 2.17(3) .
Na1 O11 2.300(6) 6_556
Na1 O12 2.334(6) .
Na1 O5 2.414(6) 5_656
Na1 OW1B 2.45(3) .
Na1 O8 2.531(6) 2_645
Na1 OW1A 2.571(13) .
Na1 Si4 3.305(4) 2_645
Na1 V1 3.355(3) 5_656
Na1 Si3 3.417(4) 6_556
Na1 V1 3.507(4) .
Na1 Na1 3.839(7) 2_655
Na2A OW3 1.33(3) .
Na2A OW5 1.37(4) 4_554
Na2A OW2 1.88(3) .
Na2A Na2B 2.232(18) .
Na2A O1 2.314(16) 4_554
Na2A O6 2.360(10) 7_565
Na2A O4 2.369(9) .
Na2A OW2 2.38(3) 7_575
Na2A O2 2.630(9) 7_565
Na2A V2 3.030(8) 7_565
Na2A Na2B 3.060(19) 4_544
Na2A Na2B 3.140(17) 7_575
Na2B OW2 1.26(2) .
Na2B OW3 2.09(4) 7_575
Na2B OW2 2.28(3) 7_575
Na2B O1 2.36(2) 1_565
Na2B OW5 2.38(4) 1_565
Na2B OW5 2.50(4) 4_554
Na2B OW3 2.63(4) .
Na2B O4 2.778(13) 4_554
Na2B O3 2.787(12) 1_565
Na2B O6 2.906(15) 6_575
Na2B O1 3.01(2) 4_554
V1 O12 1.607(8) .
V1 O5 1.930(5) 2_655
V1 O5 1.930(5) .
V1 O11 1.987(5) 2_655
V1 O11 1.987(5) .
V1 Na1 3.355(3) 5_656
V1 Na1 3.355(3) 6
V1 Na1 3.507(4) 2_655
V2 V2 0.955(5) 7_565
V2 O1 1.604(12) .
V2 O4 1.910(5) 7_565
V2 O6 1.918(6) .
V2 O6 1.974(6) 7_565
V2 O4 2.005(6) .
V2 OW5 2.32(4) .
V2 OW3 2.42(3) 7_565
V2 Na2A 3.030(8) 7_565
V2 Na2B 3.353(14) 4_544
V2 Na2A 3.523(10) 4_544
Si1 O6 1.583(6) .
Si1 O10 1.587(6) .
Si1 O9 1.610(6) .
Si1 O8 1.621(5) .
Si1 Na2A 3.515(9) 7_565
Si2 O5 1.591(5) .
Si2 O9 1.625(5) .
Si2 O3 1.632(6) .
Si2 O2 1.635(5) .
Si3 O11 1.572(5) .
Si3 O10 1.592(6) 6_565
Si3 O7 1.603(6) .
Si3 O3 1.639(5) .
Si3 Na1 3.417(4) 6
Si4 O4 1.581(5) .
Si4 O7 1.598(6) 1_565
Si4 O2 1.627(5) 6_565
Si4 O8 1.640(6) .
Si4 Na1 3.305(4) 2_665
Si4 Na2B 3.519(11) 4_544
O1 OW5 0.94(4) .
O1 Na2A 2.314(16) 4_544
O1 Na2B 2.36(2) 1_545
O1 Na2B 3.01(2) 4_544
O2 Si4 1.627(5) 6_566
O2 Na2A 2.630(9) 7_565
O3 Na2B 2.787(12) 1_545
O4 V2 1.910(5) 7_565
O4 Na2B 2.778(13) 4_544
O5 Na1 2.414(6) 5_656
O6 V2 1.974(6) 7_565
O6 Na2A 2.360(10) 7_565
O6 Na2B 2.906(15) 6_576
O7 Si4 1.598(6) 1_545
O8 Na1 2.531(6) 2_665
O10 Si3 1.592(6) 6_566
O11 Na1 2.300(6) 6
O12 Na1 2.334(6) 2_655
OW1A OW4 1.13(3) .
OW1A OW4 1.13(3) 2_655
OW1A Na1 2.571(13) 2_655
OW1B OW4 0.97(3) .
OW1B OW1B 1.16(5) 5_646
OW2 OW2 1.06(5) 7_575
OW2 OW3 1.67(4) .
OW2 OW3 1.68(4) 7_575
OW2 Na2B 2.28(3) 7_575
OW2 Na2A 2.38(3) 7_575
OW3 OW2 1.68(4) 7_575
OW3 Na2B 2.09(3) 7_575
OW3 V2 2.42(3) 7_565
OW5 Na2A 1.37(4) 4_544
OW5 Na2B 2.38(4) 1_545
OW5 Na2B 2.50(4) 4_544
